data_2013449
loop_
_publ_author_name
'Cetina, Mario'
'\/Dakovi\'c, Senka'
'Rapi\'c, Vladimir'
'Golobi\<c, Amalija'

_publ_section_title
;
 Ferrocene compounds. XXXIX. 1-Ferrocenylisochromane
;
_journal_issue 8
_journal_name_full 'Acta Crystallographica Section C'
_journal_page_first m328
_journal_page_last m330
_journal_paper_doi 10.1107/S0108270103011703
_journal_volume 59
_journal_year 2003
_chemical_formula_iupac '[Fe (C5 H5) (C14 H13 O)]'
_chemical_formula_moiety 'C19 H18 Fe O'
_chemical_formula_sum 'C19 H18 Fe O'
_chemical_formula_weight 318.18
_chemical_melting_point .365E-305
_chemical_name_common 1-Ferrocenylisochromane
_chemical_name_systematic
;
1-Ferrocenylisochroman
;
_space_group_IT_number 14
_symmetry_cell_setting monoclinic
_symmetry_space_group_name_Hall '-P 2ybc'
_symmetry_space_group_name_H-M 'P 1 21/c 1'
_atom_sites_solution_hydrogens geom
_atom_sites_solution_primary direct
_atom_sites_solution_secondary difmap
_cell_angle_alpha 90.00
_cell_angle_beta 106.9330(10)
_cell_angle_gamma 90.00
_cell_formula_units_Z 4
_cell_length_a 11.5053(2)
_cell_length_b 18.5095(3)
_cell_length_c 7.19410(10)
_cell_measurement_reflns_used 3411
_cell_measurement_temperature 293(2)
_cell_measurement_theta_max 27.48
_cell_measurement_theta_min 2.55
_cell_volume 1465.62(4)
_computing_cell_refinement 'DENZO--SMN (Otwinowski & Minor, 1997)'
_computing_data_collection 'COLLECT (Nonius, 2000)'
_computing_data_reduction DENZO--SMN
_computing_molecular_graphics 'PLATON (Spek, 2003)'
_computing_publication_material SHELXL97
_computing_structure_refinement 'SHELXL97 (Sheldrick, 1997)'
_computing_structure_solution 'SHELXS97 (Sheldrick, 1997)'
_diffrn_ambient_temperature 293(2)
_diffrn_measured_fraction_theta_full 0.994
_diffrn_measured_fraction_theta_max 0.994
_diffrn_measurement_device_type 'Nonius KappaCCD area-detector'
_diffrn_measurement_method '\f and \w scans'
_diffrn_radiation_monochromator graphite
_diffrn_radiation_source 'fine-focus sealed tube'
_diffrn_radiation_type MoK\a
_diffrn_radiation_wavelength 0.71073
_diffrn_reflns_av_R_equivalents 0.064
_diffrn_reflns_av_sigmaI/netI 0.0323
_diffrn_reflns_limit_h_max 14
_diffrn_reflns_limit_h_min -14
_diffrn_reflns_limit_k_max 23
_diffrn_reflns_limit_k_min -23
_diffrn_reflns_limit_l_max 9
_diffrn_reflns_limit_l_min -9
_diffrn_reflns_number 16885
_diffrn_reflns_theta_full 27.44
_diffrn_reflns_theta_max 27.44
_diffrn_reflns_theta_min 3.70
_diffrn_standards_decay_% 0
_diffrn_standards_number 0
_exptl_absorpt_coefficient_mu 1.024
_exptl_absorpt_correction_T_max 0.857
_exptl_absorpt_correction_T_min 0.630
_exptl_absorpt_correction_type multi-scan
_exptl_absorpt_process_details '(DENZO--SMN; Otwinovski & Minor, 1997)'
_exptl_crystal_colour orange
_exptl_crystal_density_diffrn 1.442
_exptl_crystal_density_method 'not measured'
_exptl_crystal_description prism
_exptl_crystal_F_000 664
_exptl_crystal_size_max 0.80
_exptl_crystal_size_mid 0.40
_exptl_crystal_size_min 0.15
_refine_diff_density_max 0.246
_refine_diff_density_min -0.233
_refine_ls_extinction_method none
_refine_ls_goodness_of_fit_ref 1.029
_refine_ls_hydrogen_treatment constr
_refine_ls_matrix_type full
_refine_ls_number_parameters 190
_refine_ls_number_reflns 3334
_refine_ls_number_restraints 0
_refine_ls_restrained_S_all 1.029
_refine_ls_R_factor_all 0.0453
_refine_ls_R_factor_gt 0.0300
_refine_ls_shift/su_max 0.001
_refine_ls_shift/su_mean 0.000
_refine_ls_structure_factor_coef Fsqd
_refine_ls_weighting_details 'calc w=1/[\s^2^(Fo^2^)+(0.0341P)^2^+0.3545P] where P=(Fo^2^+2Fc^2^)/3'
_refine_ls_weighting_scheme calc
_refine_ls_wR_factor_gt 0.0698
_refine_ls_wR_factor_ref 0.0760
_reflns_number_gt 2662
_reflns_number_total 3334
_reflns_threshold_expression I>2\s(I)
_cod_data_source_file gd1251.cif
_cod_data_source_block I
_cod_depositor_comments
;
The following automatic conversions were performed:
'_symmetry_cell_setting' value 'Monoclinic' changed to 'monoclinic'
according to '/home/saulius/struct/CIF-dictionaries/cif_core.dic'
dictionary named 'cif_core.dic' version 2.4.1 from 2010-06-29.

Automatic conversion script
Id: cif_fix_enum 1527 2010-12-29 10:47:43Z saulius 

The following automatic conversions were performed:

'_symmetry_cell_setting' value 'Monoclinic' changed to 'monoclinic'
according to /home/saulius/struct/CIF-dictionaries/cif_core.dic
dictionary named 'cif_core.dic' version 2.4.1 from 2010-06-29.

Automatic conversion script
Id: cif_fix_values 1715 2011-07-08 13:25:40Z adriana 
;
_cod_original_sg_symbol_H-M 'P 21/c'
_cod_database_code 2013449
_cod_database_fobs_code 2013449

loop_
_symmetry_equiv_pos_as_xyz
'x, y, z'
'-x, y+1/2, -z+1/2'
'-x, -y, -z'
'x, -y-1/2, z-1/2'

loop_
_atom_site_label
_atom_site_fract_x
_atom_site_fract_y
_atom_site_fract_z
_atom_site_U_iso_or_equiv
_atom_site_adp_type
_atom_site_calc_flag
_atom_site_refinement_flags
_atom_site_occupancy
_atom_site_disorder_assembly
_atom_site_disorder_group
_atom_site_type_symbol
Fe 0.16848(2) 0.110779(12) 0.96688(3) 0.03127(9) Uani d . 1 . . Fe
O1 0.40898(11) 0.15661(7) 0.79838(17) 0.0449(3) Uani d . 1 . . O
C1 0.35320(15) 0.10725(8) 1.0671(2) 0.0322(4) Uani d . 1 . . C
C2 0.30923(15) 0.16871(9) 1.1433(2) 0.0361(4) Uani d . 1 . . C
H2 0.3285 0.2166 1.1263 0.043 Uiso calc R 1 . . H
C3 0.23038(17) 0.14429(11) 1.2505(2) 0.0425(4) Uani d . 1 . . C
H3 0.1893 0.1735 1.3156 0.051 Uiso calc R 1 . . H
C4 0.22539(17) 0.06823(11) 1.2408(2) 0.0439(4) Uani d . 1 . . C
H4 0.1803 0.0386 1.2981 0.053 Uiso calc R 1 . . H
C5 0.30114(15) 0.04481(9) 1.1282(2) 0.0382(4) Uani d . 1 . . C
H5 0.3146 -0.0029 1.0993 0.046 Uiso calc R 1 . . H
C6 0.12264(18) 0.09281(12) 0.6764(3) 0.0522(5) Uani d . 1 . . C
H6 0.1750 0.0762 0.6088 0.063 Uiso calc R 1 . . H
C7 0.10194(18) 0.16512(13) 0.7126(3) 0.0556(6) Uani d . 1 . . C
H7 0.1378 0.2050 0.6730 0.067 Uiso calc R 1 . . H
C8 0.01692(18) 0.16689(12) 0.8202(3) 0.0542(5) Uani d . 1 . . C
H8 -0.0130 0.2081 0.8642 0.065 Uiso calc R 1 . . H
C9 -0.01449(17) 0.09493(12) 0.8491(3) 0.0512(5) Uani d . 1 . . C
H9 -0.0687 0.0803 0.9155 0.061 Uiso calc R 1 . . H
C10 0.05068(17) 0.04954(11) 0.7596(3) 0.0502(5) Uani d . 1 . . C
H10 0.0470 -0.0006 0.7560 0.060 Uiso calc R 1 . . H
C11 0.44362(15) 0.10553(9) 0.9526(2) 0.0335(4) Uani d . 1 . . C
H11 0.4406 0.0574 0.8949 0.040 Uiso calc R 1 . . H
C12 0.57296(15) 0.11842(8) 1.0803(2) 0.0330(4) Uani d . 1 . . C
C13 0.65379(15) 0.15786(9) 1.0078(3) 0.0380(4) Uani d . 1 . . C
C14 0.61242(18) 0.19005(11) 0.8074(3) 0.0503(5) Uani d . 1 . . C
H14A 0.6017 0.2417 0.8173 0.060 Uiso calc R 1 . . H
H14B 0.6743 0.1823 0.7424 0.060 Uiso calc R 1 . . H
C15 0.49509(17) 0.15690(12) 0.6892(3) 0.0500(5) Uani d . 1 . . C
H15A 0.4628 0.1843 0.5704 0.060 Uiso calc R 1 . . H
H15B 0.5095 0.1078 0.6543 0.060 Uiso calc R 1 . . H
C16 0.61290(17) 0.09005(10) 1.2667(3) 0.0429(4) Uani d . 1 . . C
H16 0.5592 0.0638 1.3152 0.051 Uiso calc R 1 . . H
C17 0.7312(2) 0.10010(11) 1.3818(3) 0.0563(5) Uani d . 1 . . C
H17 0.7567 0.0806 1.5062 0.068 Uiso calc R 1 . . H
C18 0.81117(19) 0.13925(13) 1.3109(3) 0.0612(6) Uani d . 1 . . C
H18 0.8907 0.1464 1.3874 0.073 Uiso calc R 1 . . H
C19 0.77228(17) 0.16769(11) 1.1260(3) 0.0519(5) Uani d . 1 . . C
H19 0.8265 0.1941 1.0790 0.062 Uiso calc R 1 . . H

loop_
_atom_site_aniso_label
_atom_site_aniso_U_11
_atom_site_aniso_U_22
_atom_site_aniso_U_33
_atom_site_aniso_U_12
_atom_site_aniso_U_13
_atom_site_aniso_U_23
Fe 0.02969(14) 0.03641(15) 0.02777(13) -0.00313(10) 0.00846(10) -0.00124(10)
O1 0.0360(7) 0.0639(8) 0.0356(6) 0.0098(6) 0.0118(5) 0.0147(6)
C1 0.0283(8) 0.0367(9) 0.0289(8) -0.0014(7) 0.0041(6) -0.0005(7)
C2 0.0360(9) 0.0370(9) 0.0335(8) -0.0052(7) 0.0074(7) -0.0061(7)
C3 0.0427(10) 0.0570(12) 0.0292(8) -0.0017(9) 0.0125(8) -0.0073(8)
C4 0.0455(11) 0.0539(11) 0.0326(9) -0.0078(9) 0.0118(8) 0.0093(8)
C5 0.0406(10) 0.0341(9) 0.0379(9) 0.0012(7) 0.0082(8) 0.0043(7)
C6 0.0442(11) 0.0818(15) 0.0281(9) -0.0041(10) 0.0068(8) -0.0091(9)
C7 0.0494(12) 0.0699(14) 0.0370(10) -0.0165(10) -0.0040(9) 0.0175(10)
C8 0.0457(11) 0.0554(12) 0.0506(11) 0.0134(10) -0.0033(9) -0.0039(10)
C9 0.0299(10) 0.0766(15) 0.0458(11) -0.0094(9) 0.0089(8) 0.0015(10)
C10 0.0464(11) 0.0513(11) 0.0453(10) -0.0115(9) 0.0013(9) -0.0095(9)
C11 0.0318(9) 0.0362(9) 0.0315(8) 0.0014(7) 0.0076(7) 0.0000(7)
C12 0.0316(9) 0.0325(9) 0.0337(8) 0.0052(7) 0.0078(7) -0.0033(7)
C13 0.0343(9) 0.0379(9) 0.0430(9) 0.0014(7) 0.0132(8) -0.0067(7)
C14 0.0500(12) 0.0556(12) 0.0509(11) -0.0018(9) 0.0238(9) 0.0041(9)
C15 0.0472(11) 0.0713(13) 0.0345(9) 0.0066(10) 0.0165(8) 0.0096(9)
C16 0.0423(11) 0.0441(10) 0.0389(9) 0.0062(8) 0.0065(8) 0.0007(8)
C17 0.0507(12) 0.0624(13) 0.0445(11) 0.0165(10) -0.0039(9) 0.0001(9)
C18 0.0338(11) 0.0731(14) 0.0648(14) 0.0064(10) -0.0042(10) -0.0163(12)
C19 0.0343(10) 0.0577(12) 0.0646(13) -0.0037(9) 0.0160(9) -0.0131(10)

loop_
_atom_type_symbol
_atom_type_description
_atom_type_scat_dispersion_real
_atom_type_scat_dispersion_imag
_atom_type_scat_source
C C 0.0033 0.0016 'International Tables Vol C Tables 4.2.6.8 and 6.1.1.4'
H H 0.0000 0.0000 'International Tables Vol C Tables 4.2.6.8 and 6.1.1.4'
Fe Fe 0.3463 0.8444 'International Tables Vol C Tables 4.2.6.8 and 6.1.1.4'
O O 0.0106 0.0060 'International Tables Vol C Tables 4.2.6.8 and 6.1.1.4'

loop_
_geom_angle_atom_site_label_1
_geom_angle_atom_site_label_2
_geom_angle_atom_site_label_3
_geom_angle
_geom_angle_publ_flag
C6 Fe C5 114.59(8) no
C6 Fe C7 40.26(9) no
C5 Fe C7 146.55(8) no
C6 Fe C1 106.90(7) no
C5 Fe C1 41.10(6) no
C7 Fe C1 114.53(7) no
C6 Fe C10 40.39(8) no
C5 Fe C10 108.16(8) no
C7 Fe C10 67.76(9) no
C1 Fe C10 130.02(7) no
C6 Fe C8 67.92(9) no
C5 Fe C8 170.87(8) no
C7 Fe C8 40.63(9) no
C1 Fe C8 147.79(8) no
C10 Fe C8 67.62(8) no
C6 Fe C4 147.56(9) no
C5 Fe C4 40.74(7) no
C7 Fe C4 171.61(9) no
C1 Fe C4 68.80(7) no
C10 Fe C4 116.62(8) no
C8 Fe C4 132.86(8) no
C6 Fe C2 130.27(8) no
C5 Fe C2 68.52(7) no
C7 Fe C2 108.76(8) no
C1 Fe C2 40.66(6) no
C10 Fe C2 168.88(7) no
C8 Fe C2 117.19(8) no
C4 Fe C2 68.32(7) no
C6 Fe C9 67.84(8) no
C5 Fe C9 131.31(8) no
C7 Fe C9 68.04(8) no
C1 Fe C9 169.25(8) no
C10 Fe C9 40.06(8) no
C8 Fe C9 40.38(8) no
C4 Fe C9 110.22(8) no
C2 Fe C9 149.77(8) no
C6 Fe C3 170.09(8) no
C5 Fe C3 68.19(7) no
C7 Fe C3 132.56(9) no
C1 Fe C3 68.50(7) no
C10 Fe C3 149.16(8) no
C8 Fe C3 110.94(8) no
C4 Fe C3 40.27(8) no
C2 Fe C3 40.69(7) no
C9 Fe C3 118.17(8) no
C11 O1 C15 110.39(13) yes
C2 C1 C5 107.52(15) no
C2 C1 C11 127.61(14) yes
C5 C1 C11 124.78(14) yes
C2 C1 Fe 70.01(9) no
C5 C1 Fe 69.33(9) no
C11 C1 Fe 128.61(11) no
C1 C2 C3 108.05(15) no
C1 C2 Fe 69.33(9) no
C3 C2 Fe 69.86(10) no
C1 C2 H2 126.0 no
C3 C2 H2 126.0 no
Fe C2 H2 126.4 no
C4 C3 C2 108.26(15) no
C4 C3 Fe 69.61(10) no
C2 C3 Fe 69.45(9) no
C4 C3 H3 125.9 no
C2 C3 H3 125.9 no
Fe C3 H3 126.6 no
C3 C4 C5 108.07(15) no
C3 C4 Fe 70.12(10) no
C5 C4 Fe 69.22(9) no
C3 C4 H4 126.0 no
C5 C4 H4 126.0 no
Fe C4 H4 126.3 no
C4 C5 C1 108.10(15) no
C4 C5 Fe 70.04(10) no
C1 C5 Fe 69.57(9) no
C4 C5 H5 126.0 no
C1 C5 H5 126.0 no
Fe C5 H5 126.0 no
C7 C6 C10 108.22(18) no
C7 C6 Fe 69.99(10) no
C10 C6 Fe 70.30(10) no
C7 C6 H6 125.9 no
C10 C6 H6 125.9 no
Fe C6 H6 125.4 no
C6 C7 C8 107.90(18) no
C6 C7 Fe 69.75(11) no
C8 C7 Fe 70.00(11) no
C6 C7 H7 126.1 no
C8 C7 H7 126.1 no
Fe C7 H7 125.8 no
C7 C8 C9 107.83(19) no
C7 C8 Fe 69.37(11) no
C9 C8 Fe 70.14(11) no
C7 C8 H8 126.1 no
C9 C8 H8 126.1 no
Fe C8 H8 126.0 no
C10 C9 C8 107.72(18) no
C10 C9 Fe 69.69(11) no
C8 C9 Fe 69.48(11) no
C10 C9 H9 126.1 no
C8 C9 H9 126.1 no
Fe C9 H9 126.3 no
C9 C10 C6 108.33(18) no
C9 C10 Fe 70.24(11) no
C6 C10 Fe 69.31(10) no
C9 C10 H10 125.8 no
C6 C10 H10 125.8 no
Fe C10 H10 126.2 no
O1 C11 C1 109.37(13) yes
O1 C11 C12 111.64(13) yes
C1 C11 C12 112.14(13) yes
O1 C11 H11 107.8 no
C1 C11 H11 107.8 no
C12 C11 H11 107.8 no
C16 C12 C13 119.28(16) no
C16 C12 C11 120.93(15) no
C13 C12 C11 119.77(14) yes
C19 C13 C12 118.71(17) no
C19 C13 C14 120.90(17) no
C12 C13 C14 120.38(16) yes
C15 C14 C13 111.24(15) yes
C15 C14 H14A 109.4 no
C13 C14 H14A 109.4 no
C15 C14 H14B 109.4 no
C13 C14 H14B 109.4 no
H14A C14 H14B 108.0 no
O1 C15 C14 110.04(15) yes
O1 C15 H15A 109.7 no
C14 C15 H15A 109.7 no
O1 C15 H15B 109.7 no
C14 C15 H15B 109.7 no
H15A C15 H15B 108.2 no
C17 C16 C12 121.22(19) no
C17 C16 H16 119.4 no
C12 C16 H16 119.4 no
C18 C17 C16 119.65(19) no
C18 C17 H17 120.2 no
C16 C17 H17 120.2 no
C17 C18 C19 119.55(19) no
C17 C18 H18 120.2 no
C19 C18 H18 120.2 no
C18 C19 C13 121.59(19) no
C18 C19 H19 119.2 no
C13 C19 H19 119.2 no

loop_
_geom_bond_atom_site_label_1
_geom_bond_atom_site_label_2
_geom_bond_site_symmetry_2
_geom_bond_distance
_geom_bond_publ_flag
Fe C6 . 2.0285(18) no
Fe C5 . 2.0337(17) no
Fe C7 . 2.0316(18) no
Fe C1 . 2.0368(16) no
Fe C10 . 2.0414(18) no
Fe C8 . 2.0399(19) no
Fe C4 . 2.0445(17) no
Fe C2 . 2.0458(16) no
Fe C9 . 2.0486(19) no
Fe C3 . 2.0512(17) no
O1 C11 . 1.4236(19) yes
O1 C15 . 1.432(2) yes
C1 C2 . 1.419(2) no
C1 C5 . 1.429(2) no
C1 C11 . 1.503(2) yes
C2 C3 . 1.424(2) no
C2 H2 . 0.93 no
C3 C4 . 1.410(3) no
C3 H3 . 0.93 no
C4 C5 . 1.419(2) no
C4 H4 . 0.93 no
C5 H5 . 0.93 no
C6 C7 . 1.397(3) no
C6 C10 . 1.405(3) no
C6 H6 . 0.93 no
C7 C8 . 1.414(3) no
C7 H7 . 0.93 no
C8 C9 . 1.411(3) no
C8 H8 . 0.93 no
C9 C10 . 1.401(3) no
C9 H9 . 0.93 no
C10 H10 . 0.93 no
C11 C12 . 1.523(2) yes
C11 H11 . 0.98 no
C12 C16 . 1.388(2) yes
C12 C13 . 1.397(2) yes
C13 C19 . 1.392(3) yes
C13 C14 . 1.504(3) yes
C14 C15 . 1.501(3) yes
C14 H14A . 0.97 no
C14 H14B . 0.97 no
C15 H15A . 0.97 no
C15 H15B . 0.97 no
C16 C17 . 1.384(3) yes
C16 H16 . 0.93 no
C17 C18 . 1.380(3) yes
C17 H17 . 0.93 no
C18 C19 . 1.379(3) yes
C18 H18 . 0.93 no
C19 H19 . 0.93 no

loop_
_geom_hbond_atom_site_label_D
_geom_hbond_atom_site_label_H
_geom_hbond_atom_site_label_A
_geom_hbond_site_symmetry_A
_geom_hbond_distance_DH
_geom_hbond_distance_HA
_geom_hbond_distance_DA
_geom_hbond_angle_DHA
_geom_hbond_publ_flag
C14 H14A Cg1 4_565 0.97 2.85 3.627(2) 138 yes
C18 H18 Cg2 1_656 0.93 2.88 3.660(2) 142 yes
C18 H18 C7 1_656 0.93 2.86 3.760(3) 163 yes
C18 H18 C6 1_656 0.93 3.03 3.874(3) 151 yes
C5 H5 Cg1 3_657 0.93 3.14 3.984(2) 152 yes
C5 H5 C12 3_657 0.93 2.98 3.840(2) 154 yes
C5 H5 C13 3_657 0.93 3.02 3.949(2) 177 yes

loop_
_geom_torsion_atom_site_label_1
_geom_torsion_atom_site_label_2
_geom_torsion_atom_site_label_3
_geom_torsion_atom_site_label_4
_geom_torsion
_geom_torsion_publ_flag
C6 Fe C1 C2 133.08(11) no
C5 Fe C1 C2 -118.66(14) no
C7 Fe C1 C2 90.64(12) no
C10 Fe C1 C2 171.43(11) no
C8 Fe C1 C2 57.85(17) no
C4 Fe C1 C2 -81.00(11) no
C9 Fe C1 C2 -167.8(4) no
C3 Fe C1 C2 -37.62(10) no
C6 Fe C1 C5 -108.26(11) no
C7 Fe C1 C5 -150.70(11) no
C10 Fe C1 C5 -69.91(13) no
C8 Fe C1 C5 176.50(13) no
C4 Fe C1 C5 37.66(10) no
C2 Fe C1 C5 118.66(14) no
C9 Fe C1 C5 -49.2(4) no
C3 Fe C1 C5 81.04(11) no
C6 Fe C1 C11 10.36(16) no
C5 Fe C1 C11 118.62(18) no
C7 Fe C1 C11 -32.08(17) no
C10 Fe C1 C11 48.71(18) no
C8 Fe C1 C11 -64.9(2) no
C4 Fe C1 C11 156.28(16) no
C2 Fe C1 C11 -122.72(18) no
C9 Fe C1 C11 69.5(4) no
C3 Fe C1 C11 -160.34(16) no
C5 C1 C2 C3 -0.09(19) no
C11 C1 C2 C3 -176.75(16) no
Fe C1 C2 C3 59.33(12) no
C5 C1 C2 Fe -59.43(11) no
C11 C1 C2 Fe 123.92(17) no
C6 Fe C2 C1 -66.33(14) no
C5 Fe C2 C1 38.31(10) no
C7 Fe C2 C1 -106.11(11) no
C10 Fe C2 C1 -36.3(4) no
C8 Fe C2 C1 -149.51(11) no
C4 Fe C2 C1 82.27(11) no
C9 Fe C2 C1 175.52(13) no
C3 Fe C2 C1 119.42(15) no
C6 Fe C2 C3 174.25(12) no
C5 Fe C2 C3 -81.11(11) no
C7 Fe C2 C3 134.47(12) no
C1 Fe C2 C3 -119.42(15) no
C10 Fe C2 C3 -155.7(4) no
C8 Fe C2 C3 91.07(13) no
C4 Fe C2 C3 -37.15(11) no
C9 Fe C2 C3 56.10(19) no
C1 C2 C3 C4 -0.03(19) no
Fe C2 C3 C4 58.97(12) no
C1 C2 C3 Fe -59.00(11) no
C5 Fe C3 C4 -37.79(10) no
C7 Fe C3 C4 173.71(11) no
C1 Fe C3 C4 -82.16(11) no
C10 Fe C3 C4 51.3(2) no
C8 Fe C3 C4 132.46(12) no
C2 Fe C3 C4 -119.76(15) no
C9 Fe C3 C4 88.54(13) no
C5 Fe C3 C2 81.97(11) no
C7 Fe C3 C2 -66.54(14) no
C1 Fe C3 C2 37.59(10) no
C10 Fe C3 C2 171.09(14) no
C8 Fe C3 C2 -107.79(12) no
C4 Fe C3 C2 119.76(15) no
C9 Fe C3 C2 -151.71(11) no
C2 C3 C4 C5 0.15(19) no
Fe C3 C4 C5 59.02(12) no
C2 C3 C4 Fe -58.87(12) no
C6 Fe C4 C3 169.69(13) no
C5 Fe C4 C3 119.34(15) no
C1 Fe C4 C3 81.36(11) no
C10 Fe C4 C3 -153.40(11) no
C8 Fe C4 C3 -70.05(15) no
C2 Fe C4 C3 37.52(10) no
C9 Fe C4 C3 -110.09(12) no
C6 Fe C4 C5 50.35(18) no
C1 Fe C4 C5 -37.98(10) no
C10 Fe C4 C5 87.26(12) no
C8 Fe C4 C5 170.61(11) no
C2 Fe C4 C5 -81.82(11) no
C9 Fe C4 C5 130.57(11) no
C3 Fe C4 C5 -119.34(15) no
C3 C4 C5 C1 -0.20(19) no
Fe C4 C5 C1 59.37(11) no
C3 C4 C5 Fe -59.58(12) no
C2 C1 C5 C4 0.18(19) no
C11 C1 C5 C4 176.96(15) no
Fe C1 C5 C4 -59.67(12) no
C2 C1 C5 Fe 59.86(11) no
C11 C1 C5 Fe -123.37(16) no
C6 Fe C5 C4 -152.99(11) no
C7 Fe C5 C4 173.09(14) no
C1 Fe C5 C4 119.21(15) no
C10 Fe C5 C4 -109.99(12) no
C2 Fe C5 C4 81.29(11) no
C9 Fe C5 C4 -71.62(14) no
C3 Fe C5 C4 37.36(11) no
C6 Fe C5 C1 87.80(11) no
C7 Fe C5 C1 53.88(18) no
C10 Fe C5 C1 130.80(10) no
C4 Fe C5 C1 -119.21(15) no
C2 Fe C5 C1 -37.92(9) no
C9 Fe C5 C1 169.17(10) no
C3 Fe C5 C1 -81.85(10) no
C5 Fe C6 C7 -151.58(11) no
C1 Fe C6 C7 -108.22(12) no
C10 Fe C6 C7 118.94(18) no
C8 Fe C6 C7 37.98(12) no
C4 Fe C6 C7 174.88(13) no
C2 Fe C6 C7 -69.63(15) no
C9 Fe C6 C7 81.73(13) no
C5 Fe C6 C10 89.48(13) no
C7 Fe C6 C10 -118.94(18) no
C1 Fe C6 C10 132.84(12) no
C8 Fe C6 C10 -80.96(14) no
C4 Fe C6 C10 55.94(19) no
C2 Fe C6 C10 171.43(11) no
C9 Fe C6 C10 -37.21(12) no
C10 C6 C7 C8 0.3(2) no
Fe C6 C7 C8 -59.86(13) no
C10 C6 C7 Fe 60.16(13) no
C5 Fe C7 C6 51.74(19) no
C1 Fe C7 C6 87.45(12) no
C10 Fe C7 C6 -37.79(12) no
C8 Fe C7 C6 -118.87(17) no
C2 Fe C7 C6 130.93(12) no
C9 Fe C7 C6 -81.18(13) no
C3 Fe C7 C6 170.10(11) no
C6 Fe C7 C8 118.87(17) no
C5 Fe C7 C8 170.61(13) no
C1 Fe C7 C8 -153.68(12) no
C10 Fe C7 C8 81.08(13) no
C2 Fe C7 C8 -110.20(13) no
C9 Fe C7 C8 37.69(12) no
C3 Fe C7 C8 -71.02(15) no
C6 C7 C8 C9 -0.1(2) no
Fe C7 C8 C9 -59.84(13) no
C6 C7 C8 Fe 59.70(13) no
C6 Fe C8 C7 -37.64(12) no
C1 Fe C8 C7 49.2(2) no
C10 Fe C8 C7 -81.44(13) no
C4 Fe C8 C7 172.35(12) no
C2 Fe C8 C7 87.51(13) no
C9 Fe C8 C7 -118.94(18) no
C3 Fe C8 C7 131.77(13) no
C6 Fe C8 C9 81.29(13) no
C7 Fe C8 C9 118.94(18) no
C1 Fe C8 C9 168.11(12) no
C10 Fe C8 C9 37.50(12) no
C4 Fe C8 C9 -68.71(15) no
C2 Fe C8 C9 -153.55(11) no
C3 Fe C8 C9 -109.29(12) no
C7 C8 C9 C10 -0.1(2) no
Fe C8 C9 C10 -59.43(13) no
C7 C8 C9 Fe 59.36(13) no
C6 Fe C9 C10 37.50(12) no
C5 Fe C9 C10 -66.40(15) no
C7 Fe C9 C10 81.10(14) no
C1 Fe C9 C10 -24.9(4) no
C8 Fe C9 C10 119.01(17) no
C4 Fe C9 C10 -107.70(13) no
C2 Fe C9 C10 170.91(13) no
C3 Fe C9 C10 -151.22(12) no
C6 Fe C9 C8 -81.51(13) no
C5 Fe C9 C8 174.59(11) no
C7 Fe C9 C8 -37.91(13) no
C1 Fe C9 C8 -143.9(4) no
C10 Fe C9 C8 -119.01(17) no
C4 Fe C9 C8 133.29(12) no
C2 Fe C9 C8 51.9(2) no
C3 Fe C9 C8 89.77(13) no
C8 C9 C10 C6 0.3(2) no
Fe C9 C10 C6 -59.03(13) no
C8 C9 C10 Fe 59.29(13) no
C7 C6 C10 C9 -0.4(2) no
Fe C6 C10 C9 59.61(13) no
C7 C6 C10 Fe -59.96(13) no
C6 Fe C10 C9 -119.54(18) no
C5 Fe C10 C9 133.58(12) no
C7 Fe C10 C9 -81.87(14) no
C1 Fe C10 C9 174.11(11) no
C8 Fe C10 C9 -37.79(12) no
C4 Fe C10 C9 90.27(13) no
C2 Fe C10 C9 -155.7(4) no
C3 Fe C10 C9 55.9(2) no
C5 Fe C10 C6 -106.88(13) no
C7 Fe C10 C6 37.67(12) no
C1 Fe C10 C6 -66.36(15) no
C8 Fe C10 C6 81.75(14) no
C4 Fe C10 C6 -150.20(12) no
C2 Fe C10 C6 -36.1(4) no
C9 Fe C10 C6 119.54(18) no
C3 Fe C10 C6 175.43(14) no
C15 O1 C11 C1 178.95(14) no
C15 O1 C11 C12 54.27(18) no
C2 C1 C11 O1 -49.6(2) no
C5 C1 C11 O1 134.26(16) no
Fe C1 C11 O1 43.98(19) no
C2 C1 C11 C12 74.8(2) no
C5 C1 C11 C12 -101.35(18) no
Fe C1 C11 C12 168.38(11) no
O1 C11 C12 C16 160.95(15) no
C1 C11 C12 C16 37.8(2) no
O1 C11 C12 C13 -20.6(2) no
C1 C11 C12 C13 -143.73(15) no
C16 C12 C13 C19 -0.2(3) no
C11 C12 C13 C19 -178.73(15) no
C16 C12 C13 C14 -179.16(16) no
C11 C12 C13 C14 2.4(2) no
C19 C13 C14 C15 164.90(18) no
C12 C13 C14 C15 -16.2(2) no
C11 O1 C15 C14 -70.7(2) no
C13 C14 C15 O1 48.9(2) no
C13 C12 C16 C17 0.0(3) no
C11 C12 C16 C17 178.42(16) no
C12 C16 C17 C18 0.3(3) no
C16 C17 C18 C19 -0.2(3) no
C17 C18 C19 C13 -0.1(3) no
C12 C13 C19 C18 0.3(3) no
C14 C13 C19 C18 179.21(18) no
